data_8102419
loop_
_publ_author_name
'Hui-Ming Huang'
'Shi-Yuan Luo'
'Fang Xiong'
'Bin-Hai Kuang'
'Shao-Hua Li'
'Cheng-Mei Liu'
'Guo-Gang Tu'

_publ_section_title
;
 Crystal structure of
 2-chloro-N-[5-(4-fluorophenyl)-1,3,4-thiadiazol-2-yl]nicotinamide,
 C14H8ClFN4OS
;
_journal_issue 2
_journal_name_full 'Zeitschrift f\"ur Kristallographie - New Crystal Structures'
_journal_page_first 201
_journal_volume 224
_journal_year 2009
_chemical_formula_moiety 'C14 H8 Cl F N4 O S'
_chemical_formula_sum 'C14 H8 Cl F N4 O S'
_chemical_formula_weight 334.75
_chemical_name_systematic
; 
2-Chloro-N-[5-(4-Fluorophenyl)-1,3,4-thiadiazol-2-yl]-nicotinamide 
;
_space_group_IT_number 14
_symmetry_cell_setting monoclinic
_symmetry_space_group_name_Hall '-P 2ybc'
_symmetry_space_group_name_H-M 'P 1 21/c 1'
_atom_sites_solution_hydrogens geom
_atom_sites_solution_primary direct
_atom_sites_solution_secondary difmap
_audit_creation_method SHELXL-97
_audit_update_record
;
2008-12-23 # Formatted by publCIF
;
_cell_angle_alpha 90.00
_cell_angle_beta 110.137(7)
_cell_angle_gamma 90.00
_cell_formula_units_Z 4
_cell_length_a 7.451(4)
_cell_length_b 19.628(9)
_cell_length_c 10.519(5)
_cell_measurement_reflns_used 2223
_cell_measurement_temperature 298(2)
_cell_measurement_theta_max 23.98
_cell_measurement_theta_min 2.31
_cell_volume 1444.3(12)
_computing_cell_refinement 'Bruker SMART'
_computing_data_collection 'Bruker SMART'
_computing_data_reduction 'Bruker SMART'
_computing_molecular_graphics 'Bruker SHELXTL'
_computing_publication_material 'Bruker SHELXTL'
_computing_structure_refinement 'SHELXL-97 (Sheldrick, 1997)'
_computing_structure_solution 'SHELXS-97 (Sheldrick, 1990)'
_diffrn_ambient_temperature 298(2)
_diffrn_measured_fraction_theta_full 0.975
_diffrn_measured_fraction_theta_max 0.975
_diffrn_measurement_device_type 'CCD area detector'
_diffrn_measurement_method 'phi and omega scans'
_diffrn_radiation_monochromator graphite
_diffrn_radiation_source 'fine-focus sealed tube'
_diffrn_radiation_type MoK\a
_diffrn_radiation_wavelength 0.71073
_diffrn_reflns_av_R_equivalents 0.0375
_diffrn_reflns_av_sigmaI/netI 0.0424
_diffrn_reflns_limit_h_max 8
_diffrn_reflns_limit_h_min -8
_diffrn_reflns_limit_k_max 22
_diffrn_reflns_limit_k_min -23
_diffrn_reflns_limit_l_max 12
_diffrn_reflns_limit_l_min -11
_diffrn_reflns_number 8573
_diffrn_reflns_theta_full 25.00
_diffrn_reflns_theta_max 25.00
_diffrn_reflns_theta_min 2.08
_exptl_absorpt_coefficient_mu 0.426
_exptl_absorpt_correction_type none
_exptl_crystal_colour colourless
_exptl_crystal_density_diffrn 1.539
_exptl_crystal_density_method 'not measured'
_exptl_crystal_description block
_exptl_crystal_F_000 680
_exptl_crystal_size_max 0.25
_exptl_crystal_size_mid 0.087
_exptl_crystal_size_min 0.078
_refine_diff_density_max 0.216
_refine_diff_density_min -0.279
_refine_diff_density_rms 0.046
_refine_ls_extinction_method none
_refine_ls_goodness_of_fit_ref 0.975
_refine_ls_hydrogen_treatment mixed
_refine_ls_matrix_type full
_refine_ls_number_parameters 203
_refine_ls_number_reflns 2492
_refine_ls_number_restraints 1
_refine_ls_restrained_S_all 0.975
_refine_ls_R_factor_all 0.0684
_refine_ls_R_factor_gt 0.0387
_refine_ls_shift/su_max 0.000
_refine_ls_shift/su_mean 0.000
_refine_ls_structure_factor_coef Fsqd
_refine_ls_weighting_details 'calc w=1/[\s^2^(Fo^2^)+(0.0531P)^2^+0.0000P] where P=(Fo^2^+2Fc^2^)/3'
_refine_ls_weighting_scheme calc
_refine_ls_wR_factor_gt 0.0907
_refine_ls_wR_factor_ref 0.0982
_reflns_number_gt 1599
_reflns_number_total 2492
_reflns_threshold_expression >2sigma(I)
_cod_data_source_file 1267-2533.cff
_cod_data_source_block 081205
_cod_original_cell_volume 1444.5(12)
_cod_original_sg_symbol_H-M 'P 21/c'
_cod_database_code 8102419

loop_
_symmetry_equiv_pos_as_xyz
'x, y, z'
'-x, y+1/2, -z+1/2'
'-x, -y, -z'
'x, -y-1/2, z-1/2'

loop_
_atom_site_label
_atom_site_type_symbol
_atom_site_fract_x
_atom_site_fract_y
_atom_site_fract_z
_atom_site_U_iso_or_equiv
_atom_site_adp_type
_atom_site_occupancy
_atom_site_symmetry_multiplicity
_atom_site_calc_flag
_atom_site_refinement_flags
_atom_site_disorder_assembly
_atom_site_disorder_group
S1 S 0.00921(9) 0.42092(3) 0.32240(7) 0.0493(2) Uani 1 1 d . . .
Cl1 Cl 0.38361(10) 0.21657(4) 0.64377(8) 0.0725(3) Uani 1 1 d . . .
O1 O 0.2229(2) 0.31053(8) 0.40155(18) 0.0545(5) Uani 1 1 d . . .
N3 N 0.2510(3) 0.51660(10) 0.4187(2) 0.0518(6) Uani 1 1 d . . .
N2 N 0.3933(3) 0.40846(10) 0.4580(2) 0.0465(5) Uani 1 1 d . . .
N1 N 0.7269(3) 0.20368(11) 0.6423(2) 0.0578(6) Uani 1 1 d . . .
F1 F -0.8283(2) 0.57967(11) 0.0674(2) 0.1050(7) Uani 1 1 d . . .
C3 C 0.5583(3) 0.29966(11) 0.5146(2) 0.0418(6) Uani 1 1 d . . .
C6 C 0.3771(3) 0.33880(12) 0.4547(2) 0.0437(6) Uani 1 1 d . . .
C4 C 0.5728(3) 0.24224(12) 0.5948(2) 0.0472(6) Uani 1 1 d . . .
C2 C 0.7185(3) 0.31629(13) 0.4825(3) 0.0526(7) Uani 1 1 d . . .
H2 H 0.7170 0.3543 0.4294 0.063 Uiso 1 1 calc R . .
C8 C -0.0622(4) 0.50570(12) 0.3063(2) 0.0459(6) Uani 1 1 d . . .
N4 N 0.0752(3) 0.54852(11) 0.3609(2) 0.0544(6) Uani 1 1 d . . .
C1 C 0.8791(4) 0.27656(13) 0.5291(3) 0.0590(8) Uani 1 1 d . . .
H1 H 0.9869 0.2868 0.5074 0.071 Uiso 1 1 calc R . .
C7 C 0.2359(3) 0.45032(12) 0.4067(2) 0.0435(6) Uani 1 1 d . . .
C12 C -0.6404(4) 0.56139(19) 0.1257(3) 0.0701(9) Uani 1 1 d . . .
C5 C 0.8774(4) 0.22155(14) 0.6080(3) 0.0621(8) Uani 1 1 d . . .
H5 H 0.9872 0.1950 0.6398 0.074 Uiso 1 1 calc R . .
C11 C -0.5947(4) 0.49440(17) 0.1365(3) 0.0658(8) Uani 1 1 d U . .
H11 H -0.6891 0.4613 0.1053 0.079 Uiso 1 1 calc R . .
C10 C -0.4048(4) 0.47610(14) 0.1950(3) 0.0567(7) Uani 1 1 d U . .
H10 H -0.3710 0.4303 0.2030 0.068 Uiso 1 1 calc R . .
C9 C -0.2646(4) 0.52533(13) 0.2416(2) 0.0486(6) Uani 1 1 d . . .
C14 C -0.3167(4) 0.59407(14) 0.2275(3) 0.0645(8) Uani 1 1 d . . .
H14 H -0.2239 0.6278 0.2572 0.077 Uiso 1 1 calc R . .
C13 C -0.5079(5) 0.61169(16) 0.1688(3) 0.0734(9) Uani 1 1 d . . .
H13 H -0.5448 0.6572 0.1592 0.088 Uiso 1 1 calc R . .
H6 H 0.502(3) 0.4278(11) 0.503(2) 0.052(8) Uiso 1 1 d . . .

loop_
_atom_site_aniso_label
_atom_site_aniso_U_11
_atom_site_aniso_U_22
_atom_site_aniso_U_33
_atom_site_aniso_U_23
_atom_site_aniso_U_13
_atom_site_aniso_U_12
S1 0.0383(4) 0.0431(4) 0.0628(4) -0.0003(3) 0.0127(3) 0.0008(3)
Cl1 0.0484(4) 0.0829(6) 0.0947(6) 0.0353(4) 0.0357(4) 0.0078(4)
O1 0.0363(10) 0.0471(10) 0.0759(13) 0.0035(9) 0.0138(9) -0.0029(8)
N3 0.0432(12) 0.0427(13) 0.0617(14) 0.0007(10) 0.0079(11) 0.0008(10)
N2 0.0354(12) 0.0392(13) 0.0590(14) 0.0009(10) 0.0088(11) -0.0035(10)
N1 0.0392(13) 0.0575(14) 0.0761(16) 0.0180(12) 0.0191(12) 0.0069(11)
F1 0.0544(11) 0.1361(17) 0.1135(15) 0.0269(13) 0.0148(11) 0.0376(11)
C3 0.0338(13) 0.0393(13) 0.0511(16) 0.0011(11) 0.0131(12) -0.0018(11)
C6 0.0390(15) 0.0426(15) 0.0509(16) 0.0035(11) 0.0175(12) -0.0016(12)
C4 0.0372(14) 0.0497(15) 0.0553(16) 0.0067(12) 0.0169(13) 0.0002(12)
C2 0.0428(15) 0.0473(15) 0.0681(18) 0.0101(13) 0.0196(14) -0.0016(13)
C8 0.0480(16) 0.0426(14) 0.0462(15) -0.0011(12) 0.0152(12) 0.0041(13)
N4 0.0487(14) 0.0439(13) 0.0645(14) 0.0002(10) 0.0118(12) 0.0060(11)
C1 0.0360(15) 0.0601(17) 0.084(2) 0.0144(15) 0.0242(15) 0.0027(13)
C7 0.0400(14) 0.0435(15) 0.0471(15) 0.0013(11) 0.0153(12) -0.0020(12)
C12 0.0502(18) 0.096(3) 0.064(2) 0.0136(18) 0.0189(16) 0.0275(18)
C5 0.0353(15) 0.0618(18) 0.085(2) 0.0201(15) 0.0159(15) 0.0095(13)
C11 0.0478(14) 0.080(2) 0.066(2) 0.0152(15) 0.0154(15) 0.0050(15)
C10 0.0496(13) 0.0625(17) 0.0556(17) 0.0105(14) 0.0149(13) 0.0091(14)
C9 0.0459(15) 0.0547(16) 0.0426(15) 0.0040(12) 0.0120(12) 0.0098(13)
C14 0.0603(19) 0.0605(18) 0.0624(19) -0.0025(14) 0.0079(16) 0.0106(15)
C13 0.072(2) 0.070(2) 0.068(2) 0.0039(17) 0.0105(17) 0.0299(18)

loop_
_atom_type_symbol
_atom_type_description
_atom_type_scat_dispersion_real
_atom_type_scat_dispersion_imag
_atom_type_scat_source
C C 0.0033 0.0016 'International Tables Vol C Tables 4.2.6.8 and 6.1.1.4'
H H 0.0000 0.0000 'International Tables Vol C Tables 4.2.6.8 and 6.1.1.4'
N N 0.0061 0.0033 'International Tables Vol C Tables 4.2.6.8 and 6.1.1.4'
O O 0.0106 0.0060 'International Tables Vol C Tables 4.2.6.8 and 6.1.1.4'
F F 0.0171 0.0103 'International Tables Vol C Tables 4.2.6.8 and 6.1.1.4'
S S 0.1246 0.1234 'International Tables Vol C Tables 4.2.6.8 and 6.1.1.4'
Cl Cl 0.1484 0.1585 'International Tables Vol C Tables 4.2.6.8 and 6.1.1.4'

loop_
_geom_angle_atom_site_label_1
_geom_angle_atom_site_label_2
_geom_angle_atom_site_label_3
_geom_angle
_geom_angle_site_symmetry_1
_geom_angle_site_symmetry_3
_geom_angle_publ_flag
C7 S1 C8 86.69(12) . . ?
C7 N3 N4 111.7(2) . . ?
C6 N2 C7 121.9(2) . . ?
C6 N2 H6 120.3(15) . . ?
C7 N2 H6 117.3(15) . . ?
C4 N1 C5 116.6(2) . . ?
C2 C3 C4 116.4(2) . . ?
C2 C3 C6 120.4(2) . . ?
C4 C3 C6 122.9(2) . . ?
O1 C6 N2 121.6(2) . . ?
O1 C6 C3 122.0(2) . . ?
N2 C6 C3 116.3(2) . . ?
N1 C4 C3 124.8(2) . . ?
N1 C4 Cl1 114.22(19) . . ?
C3 C4 Cl1 121.00(19) . . ?
C1 C2 C3 119.9(2) . . ?
C1 C2 H2 120.1 . . ?
C3 C2 H2 120.1 . . ?
N4 C8 C9 124.1(2) . . ?
N4 C8 S1 114.15(19) . . ?
C9 C8 S1 121.66(19) . . ?
C8 N4 N3 112.6(2) . . ?
C5 C1 C2 118.6(3) . . ?
C5 C1 H1 120.7 . . ?
C2 C1 H1 120.7 . . ?
N3 C7 N2 121.4(2) . . ?
N3 C7 S1 114.92(18) . . ?
N2 C7 S1 123.69(18) . . ?
C11 C12 C13 123.0(3) . . ?
C11 C12 F1 118.8(3) . . ?
C13 C12 F1 118.2(3) . . ?
N1 C5 C1 123.8(2) . . ?
N1 C5 H5 118.1 . . ?
C1 C5 H5 118.1 . . ?
C12 C11 C10 118.7(3) . . ?
C12 C11 H11 120.7 . . ?
C10 C11 H11 120.7 . . ?
C11 C10 C9 120.6(3) . . ?
C11 C10 H10 119.7 . . ?
C9 C10 H10 119.7 . . ?
C10 C9 C14 119.3(2) . . ?
C10 C9 C8 120.5(2) . . ?
C14 C9 C8 120.2(2) . . ?
C13 C14 C9 119.5(3) . . ?
C13 C14 H14 120.2 . . ?
C9 C14 H14 120.2 . . ?
C12 C13 C14 119.0(3) . . ?
C12 C13 H13 120.5 . . ?
C14 C13 H13 120.5 . . ?

loop_
_geom_bond_atom_site_label_1
_geom_bond_atom_site_label_2
_geom_bond_distance
_geom_bond_site_symmetry_2
_geom_bond_publ_flag
S1 C7 1.715(2) . ?
S1 C8 1.738(2) . ?
Cl1 C4 1.734(3) . ?
O1 C6 1.224(3) . ?
N3 C7 1.308(3) . ?
N3 N4 1.389(3) . ?
N2 C6 1.372(3) . ?
N2 C7 1.380(3) . ?
N2 H6 0.87(2) . ?
N1 C4 1.321(3) . ?
N1 C5 1.338(3) . ?
F1 C12 1.369(3) . ?
C3 C2 1.387(3) . ?
C3 C4 1.389(3) . ?
C3 C6 1.492(3) . ?
C2 C1 1.369(3) . ?
C2 H2 0.9300 . ?
C8 N4 1.296(3) . ?
C8 C9 1.476(3) . ?
C1 C5 1.365(3) . ?
C1 H1 0.9300 . ?
C12 C11 1.353(4) . ?
C12 C13 1.359(4) . ?
C5 H5 0.9300 . ?
C11 C10 1.382(4) . ?
C11 H11 0.9300 . ?
C10 C9 1.383(4) . ?
C10 H10 0.9300 . ?
C9 C14 1.398(4) . ?
C14 C13 1.387(4) . ?
C14 H14 0.9300 . ?
C13 H13 0.9300 . ?

loop_
_geom_hbond_atom_site_label_D
_geom_hbond_atom_site_label_H
_geom_hbond_atom_site_label_A
_geom_hbond_distance_DH
_geom_hbond_distance_HA
_geom_hbond_distance_DA
_geom_hbond_angle_DHA
_geom_hbond_site_symmetry_A
N2 H6 N3 0.87(2) 2.05(2) 2.916(3) 170(2) 3_666
C1 H1 O1 0.93 2.43 3.343(3) 167.8 1_655
C10 H10 S1 0.93 2.68 3.105(3) 108.6 .

loop_
_geom_torsion_atom_site_label_1
_geom_torsion_atom_site_label_2
_geom_torsion_atom_site_label_3
_geom_torsion_atom_site_label_4
_geom_torsion
_geom_torsion_site_symmetry_1
_geom_torsion_site_symmetry_2
_geom_torsion_site_symmetry_3
_geom_torsion_site_symmetry_4
_geom_torsion_publ_flag
C7 N2 C6 O1 2.7(4) . . . . ?
C7 N2 C6 C3 -179.6(2) . . . . ?
C2 C3 C6 O1 130.8(3) . . . . ?
C4 C3 C6 O1 -43.7(4) . . . . ?
C2 C3 C6 N2 -46.9(3) . . . . ?
C4 C3 C6 N2 138.6(2) . . . . ?
C5 N1 C4 C3 -1.0(4) . . . . ?
C5 N1 C4 Cl1 -179.7(2) . . . . ?
C2 C3 C4 N1 0.7(4) . . . . ?
C6 C3 C4 N1 175.4(2) . . . . ?
C2 C3 C4 Cl1 179.21(19) . . . . ?
C6 C3 C4 Cl1 -6.0(4) . . . . ?
C4 C3 C2 C1 0.3(4) . . . . ?
C6 C3 C2 C1 -174.6(2) . . . . ?
C7 S1 C8 N4 -0.4(2) . . . . ?
C7 S1 C8 C9 -177.4(2) . . . . ?
C9 C8 N4 N3 177.9(2) . . . . ?
S1 C8 N4 N3 1.0(3) . . . . ?
C7 N3 N4 C8 -1.3(3) . . . . ?
C3 C2 C1 C5 -0.8(4) . . . . ?
N4 N3 C7 N2 -179.5(2) . . . . ?
N4 N3 C7 S1 1.0(3) . . . . ?
C6 N2 C7 N3 175.2(2) . . . . ?
C6 N2 C7 S1 -5.4(3) . . . . ?
C8 S1 C7 N3 -0.4(2) . . . . ?
C8 S1 C7 N2 -179.9(2) . . . . ?
C4 N1 C5 C1 0.5(4) . . . . ?
C2 C1 C5 N1 0.4(5) . . . . ?
C13 C12 C11 C10 0.5(5) . . . . ?
F1 C12 C11 C10 179.7(2) . . . . ?
C12 C11 C10 C9 0.1(4) . . . . ?
C11 C10 C9 C14 -0.8(4) . . . . ?
C11 C10 C9 C8 178.9(2) . . . . ?
N4 C8 C9 C10 -175.0(2) . . . . ?
S1 C8 C9 C10 1.8(4) . . . . ?
N4 C8 C9 C14 4.7(4) . . . . ?
S1 C8 C9 C14 -178.5(2) . . . . ?
C10 C9 C14 C13 0.9(4) . . . . ?
C8 C9 C14 C13 -178.8(3) . . . . ?
C11 C12 C13 C14 -0.4(5) . . . . ?
F1 C12 C13 C14 -179.6(3) . . . . ?
C9 C14 C13 C12 -0.3(5) . . . . ?

loop_
_cod_related_entry_id
_cod_related_entry_database
_cod_related_entry_code
1 ChemSpider 30653959
